data_7059433
loop_
_publ_author_name
'Yan, Tingou'
'Cheng, Guangbin'
'Yang, Hongwei'

_publ_section_title
;
 1,3,4-Oxadiazole based thermostable energetic materials: synthesis and
 structure--property relationship
;
_journal_issue 16
_journal_name_full 'New Journal of Chemistry'
_journal_page_first 6643
_journal_page_last 6651
_journal_paper_doi 10.1039/D0NJ00518E
_journal_volume 44
_journal_year 2020
_chemical_formula_moiety '2(C5 H N6 O5), 2(H2 O)'
_chemical_formula_sum 'C10 H6 N12 O12'
_chemical_formula_weight 486.27
_space_group_crystal_system monoclinic
_space_group_IT_number 14
_space_group_name_Hall '-P 2ybc'
_space_group_name_H-M_alt 'P 1 21/c 1'
_atom_sites_solution_hydrogens mixed
_atom_sites_solution_primary dual
_audit_creation_date 2019-10-29
_audit_creation_method
;
Olex2 1.2
(compiled 2018.05.29 svn.r3508 for OlexSys, GUI svn.r5506)
;
_audit_update_record
;
2019-10-29 deposited with the CCDC.	2020-03-26 downloaded from the CCDC.
;
_cell_angle_alpha 90
_cell_angle_beta 98.4570(10)
_cell_angle_gamma 90
_cell_formula_units_Z 4
_cell_length_a 9.3522(3)
_cell_length_b 11.3926(5)
_cell_length_c 17.9538(7)
_cell_measurement_reflns_used 4818
_cell_measurement_temperature 170
_cell_measurement_theta_max 29.155
_cell_measurement_theta_min 2.837
_cell_volume 1892.10(13)
_computing_cell_refinement 'SAINT V8.38A (?, 2016)'
_computing_data_reduction 'SAINT V8.38A (?, 2016)'
_computing_molecular_graphics 'Olex2 (Dolomanov et al., 2009)'
_computing_publication_material 'Olex2 (Dolomanov et al., 2009)'
_computing_structure_refinement 'ShelXL (Sheldrick, 2015)'
_computing_structure_solution 'ShelXT (Sheldrick, 2015)'
_diffrn_ambient_temperature 170.0
_diffrn_measured_fraction_theta_full 0.967
_diffrn_measured_fraction_theta_max 0.966
_diffrn_measurement_device_type 'D8 VENTURE'
_diffrn_measurement_method '\f and \w scans'
_diffrn_radiation_type MoK\a
_diffrn_radiation_wavelength 0.71073
_diffrn_reflns_av_R_equivalents 0.0692
_diffrn_reflns_av_unetI/netI 0.0619
_diffrn_reflns_Laue_measured_fraction_full 0.967
_diffrn_reflns_Laue_measured_fraction_max 0.966
_diffrn_reflns_limit_h_max 11
_diffrn_reflns_limit_h_min -11
_diffrn_reflns_limit_k_max 14
_diffrn_reflns_limit_k_min -12
_diffrn_reflns_limit_l_max 21
_diffrn_reflns_limit_l_min -22
_diffrn_reflns_number 14196
_diffrn_reflns_point_group_measured_fraction_full 0.967
_diffrn_reflns_point_group_measured_fraction_max 0.966
_diffrn_reflns_theta_full 25.242
_diffrn_reflns_theta_max 26.371
_diffrn_reflns_theta_min 2.202
_diffrn_standards_number 0
_exptl_absorpt_coefficient_mu 0.157
_exptl_absorpt_correction_T_max 0.7461
_exptl_absorpt_correction_T_min 0.6024
_exptl_absorpt_correction_type multi-scan
_exptl_absorpt_process_details
'SADABS-2016/2 (Bruker,2016/2) was used for absorption correction. wR2(int) was 0.1436 before and 0.0796 after correction. The Ratio of minimum to maximum transmission is 0.8074. The \l/2 correction factor is Not present.'
_exptl_crystal_colour colourless
_exptl_crystal_colour_primary colourless
_exptl_crystal_density_diffrn 1.707
_exptl_crystal_description block
_exptl_crystal_F_000 984
_exptl_crystal_size_max 0.19
_exptl_crystal_size_mid 0.12
_exptl_crystal_size_min 0.08
_refine_diff_density_max 0.471
_refine_diff_density_min -0.470
_refine_diff_density_rms 0.066
_refine_ls_extinction_method none
_refine_ls_goodness_of_fit_ref 1.050
_refine_ls_hydrogen_treatment mixed
_refine_ls_matrix_type full
_refine_ls_number_parameters 327
_refine_ls_number_reflns 3744
_refine_ls_number_restraints 0
_refine_ls_restrained_S_all 1.050
_refine_ls_R_factor_all 0.0768
_refine_ls_R_factor_gt 0.0557
_refine_ls_shift/su_max 0.001
_refine_ls_shift/su_mean 0.000
_refine_ls_structure_factor_coef Fsqd
_refine_ls_weighting_details 'w=1/[\s^2^(Fo^2^)+(0.0588P)^2^+1.8118P] where P=(Fo^2^+2Fc^2^)/3'
_refine_ls_weighting_scheme calc
_refine_ls_wR_factor_gt 0.1332
_refine_ls_wR_factor_ref 0.1509
_reflns_Friedel_coverage 0.000
_reflns_number_gt 2873
_reflns_number_total 3744
_reflns_threshold_expression 'I > 2\s(I)'
_cod_data_source_file d0nj00518e2.cif
_cod_data_source_block 220191089_0m
_cod_depositor_comments
;Adding full bibliography for 7059427--7059434.cif.

 Adding full bibliography for 7059427--7059434.cif.
;
_cod_database_code 7059433
_shelx_shelxl_version_number 2018/3
_shelx_space_group_comment
;
The symmetry employed for this shelxl refinement is uniquely defined
by the following loop, which should always be used as a source of
symmetry information in preference to the above space-group names.
They are only intended as comments.
;
_shelx_estimated_absorpt_t_max 0.988
_shelx_estimated_absorpt_t_min 0.971
_olex2_refinement_description
;
1. Fixed Uiso
 At 1.2 times of:
  All N(H) groups
2.a Aromatic/amide H refined with riding coordinates:
 N10(H10)
;
_olex2_submission_special_instructions 'No special instructions were received'

loop_
_space_group_symop_operation_xyz
'x, y, z'
'-x, y+1/2, -z+1/2'
'-x, -y, -z'
'x, -y-1/2, z-1/2'

loop_
_atom_site_label
_atom_site_type_symbol
_atom_site_fract_x
_atom_site_fract_y
_atom_site_fract_z
_atom_site_U_iso_or_equiv
_atom_site_adp_type
_atom_site_occupancy
_atom_site_site_symmetry_order
_atom_site_calc_flag
_atom_site_refinement_flags_posn
_atom_site_refinement_flags_adp
_atom_site_refinement_flags_occupancy
_atom_site_disorder_assembly
_atom_site_disorder_group
O1 O 0.52575(16) 0.43203(14) 0.59205(9) 0.0217(4) Uani 1 1 d . . . . .
O10 O 0.04247(17) 0.36160(14) 0.45880(9) 0.0222(4) Uani 1 1 d . . . . .
O11 O 1.04167(19) 0.49596(16) 0.72441(11) 0.0253(4) Uani 1 1 d . . . . .
O12 O 1.0809(2) 0.21452(18) 0.76655(12) 0.0327(5) Uani 1 1 d . . . . .
N3 N 0.8034(2) 0.36734(19) 0.75107(12) 0.0234(5) Uani 1 1 d . . . . .
O0AA O 0.3529(2) 0.3938(2) 0.71287(13) 0.0466(6) Uani 1 1 d . . . . .
N4 N 0.8046(2) 0.29931(19) 0.81152(12) 0.0266(5) Uani 1 1 d . . . . .
N12 N 0.0786(2) 0.40998(19) 0.57956(12) 0.0265(5) Uani 1 1 d . . . . .
N2 N 0.7463(2) 0.5057(2) 0.61342(12) 0.0276(5) Uani 1 1 d . . . . .
N1 N 0.6829(2) 0.5399(2) 0.54146(12) 0.0267(5) Uani 1 1 d . . . . .
N10 N 0.1518(2) 0.16173(19) 0.38959(12) 0.0282(5) Uani 1 1 d . . . . .
H10 H 0.125264 0.219231 0.357824 0.034 Uiso 1 1 calc R . . . .
O4 O 0.7150(2) 0.1290(2) 0.90140(14) 0.0513(6) Uani 1 1 d . . . . .
N11 N 0.1313(2) 0.29634(19) 0.57281(13) 0.0295(5) Uani 1 1 d . . . . .
O5 O 0.5054(2) 0.2118(2) 0.88450(14) 0.0563(7) Uani 1 1 d . . . . .
N5 N 0.4238(2) 0.3055(2) 0.72965(13) 0.0335(6) Uani 1 1 d . . . . .
O3 O 0.3754(2) 0.2059(2) 0.73090(15) 0.0569(7) Uani 1 1 d . . . . .
N6 N 0.6275(2) 0.1985(2) 0.87047(14) 0.0346(6) Uani 1 1 d . . . . .
O7 O 0.1158(3) 0.0377(2) 0.60765(15) 0.0615(7) Uani 1 1 d . . . . .
N9 N 0.1991(3) 0.0574(2) 0.36919(14) 0.0380(6) Uani 1 1 d . . . . .
C10 C 0.0304(2) 0.4435(2) 0.51190(14) 0.0213(5) Uani 1 1 d . . . . .
C3 C 0.6703(2) 0.3823(2) 0.71172(14) 0.0218(5) Uani 1 1 d . . . . .
C2 C 0.6509(2) 0.4435(2) 0.64028(14) 0.0212(5) Uani 1 1 d . . . . .
C9 C 0.1085(3) 0.2738(2) 0.50167(14) 0.0236(5) Uani 1 1 d . . . . .
C1 C 0.5554(2) 0.4948(2) 0.53235(13) 0.0209(5) Uani 1 1 d . . . . .
O6 O 0.3398(3) -0.0013(2) 0.60102(14) 0.0670(8) Uani 1 1 d . . . . .
N7 N 0.2197(3) 0.0298(2) 0.57436(16) 0.0467(7) Uani 1 1 d . . . . .
C4 C 0.5783(2) 0.3193(2) 0.74974(14) 0.0239(5) Uani 1 1 d . . . . .
C5 C 0.6683(3) 0.2693(2) 0.80998(14) 0.0251(5) Uani 1 1 d . . . . .
C8 C 0.1494(3) 0.1688(2) 0.46442(15) 0.0279(6) Uani 1 1 d . . . . .
C6 C 0.1985(3) 0.0624(2) 0.49482(16) 0.0379(7) Uani 1 1 d . . . . .
O8 O 0.2446(5) -0.1858(3) 0.4850(2) 0.1092(14) Uani 1 1 d . . . . .
C7 C 0.2274(4) -0.0021(3) 0.43270(18) 0.0468(8) Uani 1 1 d . . . . .
O9 O 0.3140(5) -0.1597(3) 0.37424(19) 0.1138(15) Uani 1 1 d . . . . .
N8 N 0.2668(5) -0.1250(3) 0.4299(2) 0.0793(12) Uani 1 1 d . . . . .
H11A H 1.068(3) 0.475(3) 0.682(2) 0.044(10) Uiso 1 1 d . . . . .
H11B H 1.113(4) 0.485(3) 0.754(2) 0.046(10) Uiso 1 1 d . . . . .
H3 H 0.882(3) 0.400(3) 0.7401(18) 0.041(9) Uiso 1 1 d . . . . .
H12A H 1.154(4) 0.201(3) 0.738(2) 0.059(11) Uiso 1 1 d . . . . .
H12B H 1.040(4) 0.146(4) 0.766(2) 0.059(11) Uiso 1 1 d . . . . .

loop_
_atom_site_aniso_label
_atom_site_aniso_U_11
_atom_site_aniso_U_22
_atom_site_aniso_U_33
_atom_site_aniso_U_23
_atom_site_aniso_U_13
_atom_site_aniso_U_12
O1 0.0193(8) 0.0267(9) 0.0186(9) 0.0013(7) 0.0006(6) -0.0008(6)
O10 0.0238(8) 0.0204(9) 0.0218(9) -0.0006(7) 0.0014(6) 0.0006(6)
O11 0.0247(9) 0.0306(11) 0.0203(10) 0.0021(8) 0.0022(8) 0.0011(7)
O12 0.0342(10) 0.0289(11) 0.0367(12) -0.0044(9) 0.0110(8) -0.0036(8)
N3 0.0190(10) 0.0275(12) 0.0233(11) 0.0049(9) 0.0015(8) -0.0025(8)
O0AA 0.0268(10) 0.0645(15) 0.0484(14) 0.0110(11) 0.0052(9) 0.0129(10)
N4 0.0252(11) 0.0283(12) 0.0256(12) 0.0059(9) 0.0012(8) -0.0006(8)
N12 0.0324(11) 0.0240(12) 0.0230(12) -0.0003(9) 0.0036(9) 0.0066(9)
N2 0.0234(10) 0.0371(13) 0.0215(12) 0.0052(9) 0.0009(8) -0.0021(9)
N1 0.0235(10) 0.0346(13) 0.0211(12) 0.0037(9) 0.0003(8) -0.0017(9)
N10 0.0348(12) 0.0241(12) 0.0241(12) -0.0009(9) -0.0009(9) 0.0058(9)
O4 0.0504(13) 0.0487(14) 0.0524(15) 0.0278(12) -0.0005(10) -0.0005(11)
N11 0.0408(13) 0.0225(12) 0.0247(13) -0.0008(9) 0.0025(9) 0.0065(9)
O5 0.0420(13) 0.0716(17) 0.0604(17) 0.0290(13) 0.0241(11) 0.0010(11)
N5 0.0213(11) 0.0492(16) 0.0304(14) 0.0017(11) 0.0049(9) -0.0039(10)
O3 0.0330(12) 0.0564(15) 0.0799(19) 0.0033(13) 0.0039(11) -0.0196(10)
N6 0.0337(13) 0.0365(14) 0.0331(14) 0.0087(11) 0.0031(10) -0.0075(10)
O7 0.095(2) 0.0467(15) 0.0446(16) 0.0082(11) 0.0175(14) 0.0021(13)
N9 0.0505(15) 0.0315(14) 0.0288(14) -0.0065(10) -0.0053(10) 0.0131(11)
C10 0.0197(11) 0.0231(13) 0.0216(13) -0.0013(10) 0.0043(9) -0.0010(9)
C3 0.0194(11) 0.0239(13) 0.0218(13) 0.0011(10) 0.0025(9) 0.0020(9)
C2 0.0197(11) 0.0240(13) 0.0192(13) -0.0027(10) 0.0000(9) 0.0009(9)
C9 0.0290(12) 0.0213(13) 0.0199(13) 0.0013(10) 0.0013(9) 0.0005(10)
C1 0.0203(11) 0.0235(13) 0.0193(13) -0.0004(9) 0.0046(9) 0.0003(9)
O6 0.0830(19) 0.0643(18) 0.0447(16) 0.0099(13) -0.0205(13) 0.0091(14)
N7 0.077(2) 0.0214(13) 0.0370(16) 0.0011(11) -0.0085(14) 0.0045(12)
C4 0.0177(11) 0.0287(14) 0.0251(14) 0.0001(10) 0.0021(9) -0.0017(9)
C5 0.0260(12) 0.0249(14) 0.0245(14) 0.0048(10) 0.0040(10) -0.0019(10)
C8 0.0361(14) 0.0237(13) 0.0227(14) -0.0021(10) 0.0002(10) 0.0011(10)
C6 0.0597(19) 0.0268(15) 0.0237(16) -0.0016(11) -0.0059(12) 0.0061(13)
O8 0.211(4) 0.0373(16) 0.067(2) 0.0062(15) -0.021(2) 0.034(2)
C7 0.073(2) 0.0271(16) 0.0358(18) -0.0068(13) -0.0085(15) 0.0194(14)
O9 0.203(4) 0.066(2) 0.068(2) -0.0295(18) 0.005(2) 0.071(2)
N8 0.140(3) 0.0383(19) 0.049(2) -0.0123(16) -0.020(2) 0.037(2)

loop_
_atom_type_symbol
_atom_type_description
_atom_type_scat_dispersion_real
_atom_type_scat_dispersion_imag
_atom_type_scat_source
C C 0.0033 0.0016 'International Tables Vol C Tables 4.2.6.8 and 6.1.1.4'
H H 0.0000 0.0000 'International Tables Vol C Tables 4.2.6.8 and 6.1.1.4'
N N 0.0061 0.0033 'International Tables Vol C Tables 4.2.6.8 and 6.1.1.4'
O O 0.0106 0.0060 'International Tables Vol C Tables 4.2.6.8 and 6.1.1.4'

loop_
_geom_angle_atom_site_label_1
_geom_angle_atom_site_label_2
_geom_angle_atom_site_label_3
_geom_angle
_geom_angle_site_symmetry_1
_geom_angle_site_symmetry_3
_geom_angle_publ_flag
C1 O1 C2 101.36(18) . . ?
C10 O10 C9 100.82(19) . . ?
H11A O11 H11B 103(3) . . ?
H12A O12 H12B 102(3) . . ?
N4 N3 C3 113.3(2) . . ?
N4 N3 H3 122(2) . . ?
C3 N3 H3 125(2) . . ?
C5 N4 N3 104.04(19) . . ?
C10 N12 N11 105.8(2) . . ?
C2 N2 N1 106.08(19) . . ?
C1 N1 N2 105.42(19) . . ?
N9 N10 H10 123.8 . . ?
N9 N10 C8 112.3(2) . . ?
C8 N10 H10 123.8 . . ?
C9 N11 N12 105.2(2) . . ?
O0AA N5 O3 125.6(2) . . ?
O0AA N5 C4 117.4(2) . . ?
O3 N5 C4 117.1(2) . . ?
O4 N6 O5 125.3(2) . . ?
O4 N6 C5 118.2(2) . . ?
O5 N6 C5 116.5(2) . . ?
C7 N9 N10 104.6(2) . . ?
O10 C10 C10 118.4(3) . 3_566 ?
N12 C10 O10 113.9(2) . . ?
N12 C10 C10 127.6(3) . 3_566 ?
N3 C3 C2 120.7(2) . . ?
N3 C3 C4 105.7(2) . . ?
C4 C3 C2 133.2(2) . . ?
O1 C2 C3 120.2(2) . . ?
N2 C2 O1 113.2(2) . . ?
N2 C2 C3 126.4(2) . . ?
O10 C9 C8 118.5(2) . . ?
N11 C9 O10 114.3(2) . . ?
N11 C9 C8 127.2(2) . . ?
O1 C1 C1 118.3(3) . 3_666 ?
N1 C1 O1 113.9(2) . . ?
N1 C1 C1 127.8(3) . 3_666 ?
O7 N7 C6 117.3(3) . . ?
O6 N7 O7 126.2(3) . . ?
O6 N7 C6 116.5(3) . . ?
C3 C4 N5 127.4(2) . . ?
C3 C4 C5 104.4(2) . . ?
C5 C4 N5 128.2(2) . . ?
N4 C5 N6 119.4(2) . . ?
N4 C5 C4 112.5(2) . . ?
C4 C5 N6 128.0(2) . . ?
N10 C8 C9 123.5(2) . . ?
N10 C8 C6 106.8(2) . . ?
C6 C8 C9 129.6(3) . . ?
C8 C6 N7 126.8(3) . . ?
C8 C6 C7 103.8(3) . . ?
C7 C6 N7 129.3(3) . . ?
N9 C7 C6 112.5(3) . . ?
N9 C7 N8 119.1(3) . . ?
C6 C7 N8 128.0(3) . . ?
O8 N8 C7 115.8(3) . . ?
O9 N8 O8 126.3(3) . . ?
O9 N8 C7 117.8(4) . . ?

loop_
_geom_bond_atom_site_label_1
_geom_bond_atom_site_label_2
_geom_bond_distance
_geom_bond_site_symmetry_2
_geom_bond_publ_flag
O1 C2 1.356(3) . ?
O1 C1 1.351(3) . ?
O10 C10 1.351(3) . ?
O10 C9 1.354(3) . ?
O11 H11A 0.86(4) . ?
O11 H11B 0.80(4) . ?
O12 H12A 0.92(4) . ?
O12 H12B 0.87(4) . ?
N3 N4 1.332(3) . ?
N3 C3 1.349(3) . ?
N3 H3 0.87(3) . ?
O0AA N5 1.218(3) . ?
N4 C5 1.316(3) . ?
N12 N11 1.397(3) . ?
N12 C10 1.290(3) . ?
N2 N1 1.395(3) . ?
N2 C2 1.287(3) . ?
N1 C1 1.286(3) . ?
N10 H10 0.8800 . ?
N10 N9 1.338(3) . ?
N10 C8 1.349(3) . ?
O4 N6 1.213(3) . ?
N11 C9 1.289(3) . ?
O5 N6 1.214(3) . ?
N5 O3 1.223(3) . ?
N5 C4 1.446(3) . ?
N6 C5 1.448(3) . ?
O7 N7 1.216(4) . ?
N9 C7 1.319(4) . ?
C10 C10 1.445(5) 3_566 ?
C3 C2 1.448(3) . ?
C3 C4 1.376(3) . ?
C9 C8 1.449(4) . ?
C1 C1 1.444(5) 3_666 ?
O6 N7 1.208(4) . ?
N7 C6 1.460(4) . ?
C4 C5 1.391(3) . ?
C8 C6 1.380(4) . ?
C6 C7 1.395(4) . ?
O8 N8 1.249(5) . ?
C7 N8 1.450(4) . ?
O9 N8 1.217(5) . ?

loop_
_geom_hbond_atom_site_label_D
_geom_hbond_atom_site_label_H
_geom_hbond_atom_site_label_A
_geom_hbond_distance_DH
_geom_hbond_distance_HA
_geom_hbond_distance_DA
_geom_hbond_angle_DHA
_geom_hbond_site_symmetry_A
_geom_hbond_publ_flag
N10 H10 O12 0.88 1.80 2.622(3) 155.4 4_465 yes
O11 H11A N12 0.86(4) 2.00(4) 2.847(3) 166(3) 1_655 yes
O11 H11B N9 0.80(4) 2.15(4) 2.858(3) 146(3) 4_666 yes
N3 H3 O11 0.87(3) 1.91(3) 2.767(3) 170(3) . yes
O12 H12B O11 0.87(4) 1.89(4) 2.756(3) 174(4) 2_746 yes
